data_7212969
loop_
_publ_author_name
'Stroh, Christophe'
'Romero, Francisco M.'
'Kyritsakas, Nathalie'
'Catala, Laure'
'Turek, Philippe'
'Ziessel, Raymond'

_publ_section_title
;
 Synthesis, structure and properties of benzoic acids bearing para- or
 meta-imino nitroxides or ortho-nitronyl nitroxide radical centres
;
_journal_issue 4
_journal_name_full 'Journal of Materials Chemistry'
_journal_page_first 875
_journal_paper_doi 10.1039/a808018f
_journal_volume 9
_journal_year 1999
_chemical_formula_moiety 'C14 H19 N2 O4'
_chemical_formula_sum 'C14 H19 N2 O4'
_chemical_formula_weight 279.32
_chemical_name_systematic ' ?'
_space_group_IT_number 14
_symmetry_cell_setting monoclinic
_symmetry_space_group_name_Hall '-P 2yn'
_symmetry_space_group_name_H-M 'P 1 21/n 1'
_cell_angle_alpha 90
_cell_angle_beta 96.69(2)
_cell_angle_gamma 90
_cell_formula_units_Z 4
_cell_length_a 20.403(6)
_cell_length_b 10.402(3)
_cell_length_c 6.824(2)
_cell_measurement_reflns_used 25
_cell_measurement_temperature 173
_cell_measurement_theta_max 20.5
_cell_measurement_theta_min 19.5
_cell_volume 1438.4(7)
_computing_cell_refinement CAD4_(Enraf-Nonius,_1994)
_computing_data_collection 'Philips/PW1100/16 software 1976'
_computing_data_reduction 'pwredu, local program'
_computing_publication_material CIFGEN_IN_OpenMoleN_(_1997)
_computing_structure_refinement LSFM_OpenMoleN_(_1997)
_computing_structure_solution Direct_methods_(SIR,_Burla_et_al.,_1989)
_diffrn_ambient_temperature 173
_diffrn_measurement_device_type Philips_PW1100
_diffrn_measurement_method \q/2\q
_diffrn_radiation_monochromator graphite
_diffrn_radiation_type Cu-K\a
_diffrn_radiation_wavelength 1.54184
_diffrn_reflns_av_R_equivalents 0
_diffrn_reflns_av_sigmaI/netI 0.333
_diffrn_reflns_limit_h_max 20
_diffrn_reflns_limit_h_min -20
_diffrn_reflns_limit_k_max 10
_diffrn_reflns_limit_k_min 0
_diffrn_reflns_limit_l_max 6
_diffrn_reflns_limit_l_min 0
_diffrn_reflns_number 1850
_diffrn_reflns_theta_max 26.0
_diffrn_reflns_theta_min 2.0
_diffrn_source xray_tube
_diffrn_standards_decay_% 0
_diffrn_standards_interval_time 60
_diffrn_standards_number 3
_exptl_absorpt_coefficient_mu 0.788
_exptl_crystal_colour red
_exptl_crystal_density_diffrn 1.29
_exptl_crystal_density_method none
_exptl_crystal_description prism
_exptl_crystal_F_000 596
_exptl_crystal_size_max 0.32
_exptl_crystal_size_mid 0.22
_exptl_crystal_size_min 0.22
_refine_diff_density_max 0.422
_refine_diff_density_min -0.352
_refine_ls_extinction_method none
_refine_ls_goodness_of_fit_all 0.994
_refine_ls_goodness_of_fit_ref 1.105
_refine_ls_hydrogen_treatment noref
_refine_ls_matrix_type full
_refine_ls_number_constraints 0
_refine_ls_number_parameters 181
_refine_ls_number_reflns 1342
_refine_ls_number_restraints 12
_refine_ls_R_factor_all 0.046
_refine_ls_R_factor_gt 0.039
_refine_ls_shift/esd_mean 0.001
_refine_ls_shift/su_max 0.005
_refine_ls_structure_factor_coef F
_refine_ls_weighting_details 'w = 4Fo^2^/(\s^2^(Fo^2^)+0.0016 Fo^4^)+4.0'
_refine_ls_weighting_scheme calc
_refine_ls_wR_factor_all 0.058
_refine_ls_wR_factor_ref 0.058
_reflns_number_gt 1342
_reflns_number_total 1850
_reflns_threshold_expression >3.0\s(I)
_cod_data_source_file 808018fsup1.cif
_cod_data_source_block pIMBAH
_cod_depositor_comments
;
The following automatic conversions were performed:

'_refine_ls_weighting_scheme' value '4Fo^2^/(\s^2^(Fo^2^)+0.0016
Fo^4^)+4.0' was changed to 'calc'. New tag
'_refine_ls_weighting_details' was created. The value of the new tag
was set to 'w = 4Fo^2^/(\s^2^(Fo^2^)+0.0016 Fo^4^)+4.0'.

Automatic conversion script
Id: cif_fix_values 3143 2015-03-26 13:38:13Z robertas 
;
_cod_original_cell_volume 1438(1)
_cod_database_code 7212969

loop_
_symmetry_equiv_pos_as_xyz
x,y,z
1/2-x,1/2+y,1/2-z
-x,-y,-z
1/2+x,1/2-y,1/2+z

loop_
_atom_site_label
_atom_site_fract_x
_atom_site_fract_y
_atom_site_fract_z
_atom_site_U_iso_or_equiv
_atom_site_adp_type
_atom_site_calc_flag
_atom_site_calc_attached_atom
_atom_site_type_symbol
C1 0.8884(1) -0.1010(2) 0.4200(3) 0.037(1) Uani ? ? C
C2 0.9008(1) -0.0991(2) 0.2247(3) 0.041(1) Uani ? ? C
C3 0.9261(1) 0.0095(2) 0.1460(3) 0.041(1) Uani ? ? C
C4 0.9383(1) 0.1188(2) 0.2577(3) 0.039(1) Uani ? ? C
C5 0.9266(1) 0.1170(2) 0.4537(4) 0.046(1) Uani ? ? C
C6 0.9019(1) 0.0086(2) 0.5343(3) 0.046(1) Uani ? ? C
C7 0.9636(1) 0.2377(2) 0.1723(3) 0.046(1) Uani ? ? C
O1 0.97452(9) 0.2267(2) -0.0116(3) 0.063(1) Uani ? ? O
O2 0.9729(1) 0.3359(2) 0.2655(3) 0.070(1) Uani ? ? O
C8 0.8606(1) -0.2203(2) 0.4941(3) 0.037(1) Uani ? ? C
N1 0.82647(9) -0.2251(2) 0.6587(3) 0.041(1) Uani ? ? N
C9 0.7897(1) -0.3489(2) 0.6597(3) 0.041(1) Uani ? ? C
C10 0.8296(1) -0.4287(2) 0.5237(3) 0.045(1) Uani ? ? C
N2 0.86211(9) -0.3305(2) 0.4080(3) 0.045(1) Uani ? ? N
O3 0.81890(8) -0.1344(2) 0.7782(2) 0.0574(9) Uani ? ? O
C11 0.7896(1) -0.3962(2) 0.8696(4) 0.056(1) Uani ? ? C
C12 0.7195(1) -0.3190(3) 0.5706(4) 0.061(2) Uani ? ? C
C13 0.8854(1) -0.5054(3) 0.6373(4) 0.061(2) Uani ? ? C
C14 0.7886(1) -0.5174(3) 0.3818(4) 0.066(2) Uani ? ? C
OW 1.04193(8) 0.4068(2) -0.1534(2) 0.059(1) Uani ? ? O
H01 0.9981 0.3064 -0.0758 0.0814 Uiso ? ? H
H02 1.0283 0.4898 -0.1970 0.0769 Uiso ? ? H
H03 1.0696 0.3823 -0.2578 0.0769 Uiso ? ? H
H1 0.8918 -0.1732 0.1446 0.0542 Uiso calc C2 H
H2 0.9353 0.0089 0.0126 0.0536 Uiso calc C3 H
H3 0.9358 0.1913 0.5331 0.0607 Uiso calc C5 H
H4 0.8940 0.0086 0.6687 0.0608 Uiso calc C6 H
H5 0.7661 -0.4751 0.8692 0.0725 Uiso calc C11 H
H6 0.8338 -0.4091 0.9274 0.0725 Uiso calc C11 H
H7 0.7689 -0.3341 0.9440 0.0725 Uiso calc C11 H
H8 0.6936 -0.3950 0.5675 0.0826 Uiso calc C12 H
H9 0.7011 -0.2558 0.6485 0.0826 Uiso calc C12 H
H10 0.7199 -0.2874 0.4401 0.0826 Uiso calc C12 H
H11 0.8673 -0.5698 0.7139 0.0786 Uiso calc C13 H
H12 0.9112 -0.5449 0.5468 0.0786 Uiso calc C13 H
H13 0.9124 -0.4494 0.7218 0.0786 Uiso calc C13 H
H14 0.7677 -0.5802 0.4544 0.0867 Uiso calc C14 H
H15 0.7560 -0.4687 0.3034 0.0867 Uiso calc C14 H
H16 0.8163 -0.5588 0.2988 0.0867 Uiso calc C14 H

loop_
_atom_site_aniso_label
_atom_site_aniso_U_11
_atom_site_aniso_U_22
_atom_site_aniso_U_33
_atom_site_aniso_U_12
_atom_site_aniso_U_13
_atom_site_aniso_U_23
_atom_site_aniso_type_symbol
C1 0.031(1) 0.042(1) 0.040(1) 0.001(1) -0.004(1) -0.000(1) C
C2 0.041(1) 0.042(1) 0.041(1) -0.002(1) -0.004(1) -0.002(1) C
C3 0.040(1) 0.045(1) 0.037(1) -0.001(1) -0.000(1) 0.002(1) C
C4 0.033(1) 0.039(1) 0.045(1) -0.000(1) -0.001(1) -0.001(1) C
C5 0.050(1) 0.042(1) 0.047(1) -0.004(1) 0.001(1) -0.006(1) C
C6 0.051(1) 0.051(1) 0.037(1) -0.003(1) 0.002(1) -0.001(1) C
C7 0.044(1) 0.045(1) 0.049(1) 0.001(1) 0.007(1) -0.001(1) C
O1 0.083(1) 0.052(1) 0.0590(9) -0.0137(9) 0.0234(9) -0.0003(9) O
O2 0.104(1) 0.047(1) 0.068(1) -0.018(1) 0.029(1) -0.0086(9) O
C8 0.037(1) 0.043(1) 0.033(1) -0.002(1) -0.002(1) -0.002(1) C
N1 0.041(1) 0.045(1) 0.038(1) -0.0016(9) 0.0008(8) -0.0034(9) N
C9 0.037(1) 0.047(1) 0.040(1) -0.007(1) 0.000(1) 0.001(1) C
C10 0.051(1) 0.043(1) 0.041(1) -0.008(1) 0.004(1) 0.002(1) C
N2 0.050(1) 0.044(1) 0.040(1) -0.0063(9) 0.0045(9) -0.0002(9) N
O3 0.067(1) 0.0546(9) 0.0518(9) -0.0049(9) 0.0158(8) -0.0118(9) O
C11 0.060(1) 0.059(2) 0.049(1) -0.007(1) 0.009(1) 0.003(1) C
C12 0.045(1) 0.069(2) 0.075(2) -0.005(1) -0.001(1) 0.006(2) C
C13 0.064(2) 0.051(1) 0.068(2) 0.005(1) 0.015(1) 0.010(1) C
C14 0.087(2) 0.059(2) 0.055(1) -0.028(1) 0.014(1) -0.007(1) C
OW 0.064(1) 0.0501(9) 0.064(1) 0.0035(8) 0.0217(8) 0.0105(8) O

loop_
_atom_type_symbol
_atom_type_scat_dispersion_real
_atom_type_scat_dispersion_imag
_atom_type_scat_source
C 0.017 0.009 International_Tables_Vol_IV_Table_2.3.1
H 0.000 0.000 International_Tables_Vol_IV_Table_2.3.1
N 0.029 0.018 International_Tables_Vol_IV_Table_2.3.1
O 0.047 0.032 International_Tables_Vol_IV_Table_2.3.1

loop_
_geom_angle_atom_site_label_1
_geom_angle_atom_site_label_2
_geom_angle_atom_site_label_3
_geom_angle
C2 C1 C6 118.8(2)
C2 C1 C8 117.5(2)
C6 C1 C8 123.7(2)
C1 C2 C3 120.4(2)
C2 C3 C4 120.9(2)
C3 C4 C5 119.0(2)
C3 C4 C7 121.3(2)
C5 C4 C7 119.7(2)
C4 C5 C6 120.6(2)
C1 C6 C5 120.4(2)
C4 C7 O1 114.2(2)
C4 C7 O2 122.6(2)
O1 C7 O2 123.1(2)
C7 O1 H01 117.30
C1 C8 N1 123.7(2)
C1 C8 N2 124.1(2)
N1 C8 N2 112.1(2)
C8 N1 C9 109.6(2)
C8 N1 O3 127.1(2)
C9 N1 O3 122.7(2)
N1 C9 C10 99.2(2)
N1 C9 C11 109.9(2)
N1 C9 C12 105.8(2)
C10 C9 C11 116.9(2)
C10 C9 C12 114.0(2)
C11 C9 C12 109.9(2)
C9 C10 N2 104.3(2)
C9 C10 C13 112.9(2)
C9 C10 C14 114.8(2)
N2 C10 C13 106.0(2)
N2 C10 C14 109.0(2)
C13 C10 C14 109.2(2)
C8 N2 C10 109.4(2)
H01 OW H02 125.33
H01 OW H03 118.91
H02 OW H03 100.32
O1 H01 OW 170.34
OW H02 H03 41.04
OW H03 H02 38.64

loop_
_geom_bond_atom_site_label_1
_geom_bond_atom_site_label_2
_geom_bond_distance
C1 C2 1.386(3)
C1 C6 1.390(3)
C1 C8 1.477(3)
C2 C3 1.377(3)
C3 C4 1.375(3)
C4 C5 1.386(4)
C4 C7 1.485(4)
C5 C6 1.377(4)
C7 O1 1.305(3)
C7 O2 1.207(3)
O1 H01 1.0770
C8 N1 1.389(3)
C8 N2 1.291(3)
N1 C9 1.491(3)
N1 O3 1.268(2)
C9 C10 1.546(4)
C9 C11 1.515(4)
C9 C12 1.522(4)
C10 N2 1.493(3)
C10 C13 1.526(4)
C10 C14 1.517(4)
OW H01 1.5101
OW H02 0.9442
OW H03 0.9930
H02 H03 1.4878
